data_7127456
loop_
_publ_author_name
'Mizoguchi, Haruki'
'Seriu, Masaya'
'Sakakura, Akira'

_publ_section_title
;
 Synthesis of functionalized cyclopropylboronic esters based on a
 1,2-metallate rearrangement of cyclopropenylboronate.
;
_journal_issue 99
_journal_name_full 'Chemical communications (Cambridge, England)'
_journal_page_first 15545
_journal_page_last 15548
_journal_paper_doi 10.1039/d0cc07134j
_journal_volume 56
_journal_year 2020
_chemical_formula_moiety 'C30 H35 B O3 Se'
_chemical_formula_sum 'C30 H35 B O3 Se'
_chemical_formula_weight 533.37
_space_group_crystal_system triclinic
_space_group_IT_number 2
_space_group_name_Hall '-P 1'
_space_group_name_H-M_alt 'P -1'
_atom_sites_solution_hydrogens geom
_atom_sites_solution_primary direct
_atom_sites_solution_secondary difmap
_audit_update_record
;
2020-08-25 deposited with the CCDC.	2020-11-17 downloaded from the CCDC.
;
_cell_angle_alpha 70.58(3)
_cell_angle_beta 82.10(3)
_cell_angle_gamma 86.46(4)
_cell_formula_units_Z 2
_cell_length_a 10.574(2)
_cell_length_b 10.8402(14)
_cell_length_c 12.7623(14)
_cell_measurement_reflns_used 4525
_cell_measurement_temperature 100
_cell_measurement_theta_max 27.50
_cell_measurement_theta_min 2.70
_cell_volume 1366.3(4)
_computing_cell_refinement 'CrystalClear-SM Expert 2.0 r16'
_computing_data_collection 'CrystalClear-SM Expert 2.0 r16 (Rigaku, 2014)'
_computing_data_reduction 'CrystalClear-SM Expert 2.0 r16'
_computing_molecular_graphics 'CrystalStructure 4.3'
_computing_publication_material 'CrystalStructure 4.3 (Rigaku, 2018)'
_computing_structure_refinement 'SHELXL Version 2018/3 (Sheldrick, 2008)'
_computing_structure_solution 'SIR2014 (Burla, et al., 2014)'
_diffrn_ambient_temperature 100
_diffrn_detector_area_resol_mean 7.111
_diffrn_measured_fraction_theta_full 0.993
_diffrn_measured_fraction_theta_max 0.991
_diffrn_measurement_device_type 'Rigaku Saturn724'
_diffrn_measurement_method \w
_diffrn_radiation_type 'Mo K\a'
_diffrn_radiation_wavelength 0.71075
_diffrn_reflns_av_R_equivalents 0.0638
_diffrn_reflns_av_unetI/netI 0.0662
_diffrn_reflns_Laue_measured_fraction_full 0.993
_diffrn_reflns_Laue_measured_fraction_max 0.991
_diffrn_reflns_limit_h_max 13
_diffrn_reflns_limit_h_min -13
_diffrn_reflns_limit_k_max 14
_diffrn_reflns_limit_k_min -14
_diffrn_reflns_limit_l_max 16
_diffrn_reflns_limit_l_min -16
_diffrn_reflns_number 21055
_diffrn_reflns_point_group_measured_fraction_full 0.993
_diffrn_reflns_point_group_measured_fraction_max 0.991
_diffrn_reflns_theta_full 25.242
_diffrn_reflns_theta_max 27.500
_diffrn_reflns_theta_min 2.157
_diffrn_standards_number 0
_exptl_absorpt_coefficient_mu 1.403
_exptl_absorpt_correction_T_max 0.919
_exptl_absorpt_correction_T_min 0.773
_exptl_absorpt_correction_type multi-scan
_exptl_absorpt_process_details 'REQAB (Rigaku, 1998)'
_exptl_crystal_colour colorless
_exptl_crystal_density_diffrn 1.296
_exptl_crystal_density_method 'not measured'
_exptl_crystal_description prism
_exptl_crystal_F_000 556.00
_exptl_crystal_recrystallization_method 'Re-crystallisation from solvent'
_exptl_crystal_size_max 0.120
_exptl_crystal_size_mid 0.110
_exptl_crystal_size_min 0.060
_refine_diff_density_max 0.69
_refine_diff_density_min -0.69
_refine_ls_extinction_method none
_refine_ls_goodness_of_fit_ref 1.120
_refine_ls_hydrogen_treatment constr
_refine_ls_number_parameters 321
_refine_ls_number_reflns 6208
_refine_ls_number_restraints 0
_refine_ls_R_factor_all 0.0739
_refine_ls_R_factor_gt 0.0589
_refine_ls_shift/su_max 0.000
_refine_ls_structure_factor_coef Fsqd
_refine_ls_weighting_details 'w = 1/[\s^2^(Fo^2^)+(0.1065P)^2^+1.0529P] where P=(Fo^2^+2Fc^2^)/3'
_refine_ls_weighting_scheme calc
_refine_ls_wR_factor_gt 0.1563
_refine_ls_wR_factor_ref 0.1937
_reflns_Friedel_coverage 0.000
_reflns_number_gt 5365
_reflns_number_total 6208
_reflns_threshold_expression F^2^>2.0\s(F^2^)
_cod_data_source_file d0cc07134j2.cif
_cod_data_source_block 536_1121a
_cod_depositor_comments 'Adding full bibliography for 7127456.cif.'
_cod_database_code 7127456

loop_
_space_group_symop_id
_space_group_symop_operation_xyz
1 +X,+Y,+Z
2 -X,-Y,-Z

loop_
_atom_site_label
_atom_site_type_symbol
_atom_site_fract_x
_atom_site_fract_y
_atom_site_fract_z
_atom_site_U_iso_or_equiv
_atom_site_adp_type
_atom_site_occupancy
_atom_site_site_symmetry_order
_atom_site_calc_flag
_atom_site_refinement_flags_posn
_atom_site_refinement_flags_adp
_atom_site_refinement_flags_occupancy
_atom_site_disorder_assembly
_atom_site_disorder_group
Se11 Se 0.84691(4) 1.02810(4) 0.61601(3) 0.02447(16) Uani 1 1 d . . . . .
O31 O 0.5321(4) 1.1591(3) 0.6232(2) 0.0377(8) Uani 1 1 d . . . . .
O32 O 0.5233(4) 1.0391(3) 0.8060(3) 0.0400(9) Uani 1 1 d . . . . .
O41 O 0.2541(3) 0.4917(3) 0.9064(3) 0.0369(8) Uani 1 1 d . . . . .
C1 C 0.7290(4) 0.8886(4) 0.6360(3) 0.0192(7) Uani 1 1 d . . . . .
C2 C 0.5850(4) 0.9127(4) 0.6676(3) 0.0194(8) Uani 1 1 d . . . . .
C3 C 0.6412(4) 0.9275(4) 0.5474(3) 0.0232(8) Uani 1 1 d . . . . .
H3A H 0.620427 0.860076 0.516136 0.028 Uiso 1 1 calc R U . . .
H3B H 0.648461 1.017207 0.492872 0.028 Uiso 1 1 calc R U . . .
C11 C 0.9399(4) 0.9569(4) 0.7428(4) 0.0262(9) Uani 1 1 d . . . . .
C12 C 1.0711(4) 0.9444(4) 0.7231(4) 0.0316(10) Uani 1 1 d . . . . .
H12 H 1.112213 0.966513 0.648436 0.038 Uiso 1 1 calc R U . . .
C13 C 1.1432(5) 0.8995(5) 0.8121(5) 0.0397(11) Uani 1 1 d . . . . .
H13 H 1.233441 0.891927 0.798100 0.048 Uiso 1 1 calc R U . . .
C14 C 1.0831(5) 0.8654(5) 0.9222(5) 0.0435(12) Uani 1 1 d . . . . .
H14 H 1.131718 0.834124 0.983440 0.052 Uiso 1 1 calc R U . . .
C15 C 0.9504(5) 0.8782(6) 0.9407(4) 0.0416(12) Uani 1 1 d . . . . .
H15 H 0.908663 0.853634 1.015277 0.050 Uiso 1 1 calc R U . . .
C16 C 0.8790(4) 0.9257(5) 0.8526(4) 0.0328(10) Uani 1 1 d . . . . .
H16 H 0.789193 0.937169 0.866384 0.039 Uiso 1 1 calc R U . . .
C21 C 0.7835(4) 0.7510(4) 0.6741(3) 0.0203(8) Uani 1 1 d . . . . .
H21A H 0.714471 0.689526 0.682225 0.024 Uiso 1 1 calc R U . . .
H21B H 0.810005 0.733448 0.749199 0.024 Uiso 1 1 calc R U . . .
C22 C 0.8972(4) 0.7204(4) 0.5980(3) 0.0239(8) Uani 1 1 d . . . . .
H22A H 0.873054 0.738048 0.522019 0.029 Uiso 1 1 calc R U . . .
H22B H 0.969215 0.777570 0.591952 0.029 Uiso 1 1 calc R U . . .
C23 C 0.9379(4) 0.5787(4) 0.6453(3) 0.0214(8) Uani 1 1 d . . . . .
C24 C 1.0133(4) 0.5370(4) 0.7315(4) 0.0276(9) Uani 1 1 d . . . . .
H24 H 1.044554 0.599122 0.759014 0.033 Uiso 1 1 calc R U . . .
C25 C 1.0437(4) 0.4054(4) 0.7782(4) 0.0325(10) Uani 1 1 d . . . . .
H25 H 1.096558 0.378584 0.836589 0.039 Uiso 1 1 calc R U . . .
C26 C 0.9979(4) 0.3127(4) 0.7407(4) 0.0336(10) Uani 1 1 d . . . . .
H26 H 1.017873 0.222562 0.773767 0.040 Uiso 1 1 calc R U . . .
C27 C 0.9230(4) 0.3528(4) 0.6549(4) 0.0339(10) Uani 1 1 d . . . . .
H27 H 0.891526 0.290192 0.628043 0.041 Uiso 1 1 calc R U . . .
C28 C 0.8934(4) 0.4846(4) 0.6076(4) 0.0274(9) Uani 1 1 d . . . . .
H28 H 0.841854 0.511134 0.548292 0.033 Uiso 1 1 calc R U . . .
C31 C 0.4851(4) 1.2508(4) 0.6810(3) 0.0235(8) Uani 1 1 d . . . . .
C32 C 0.5651(5) 1.3713(5) 0.6318(5) 0.0432(13) Uani 1 1 d . . . . .
H32A H 0.538851 1.432766 0.672597 0.052 Uiso 1 1 calc R U . . .
H32B H 0.553407 1.412806 0.552753 0.052 Uiso 1 1 calc R U . . .
H32C H 0.655314 1.346966 0.637842 0.052 Uiso 1 1 calc R U . . .
C33 C 0.3493(5) 1.2854(6) 0.6562(5) 0.0467(13) Uani 1 1 d . . . . .
H33A H 0.314508 1.350715 0.690692 0.056 Uiso 1 1 calc R U . . .
H33B H 0.297337 1.206704 0.686830 0.056 Uiso 1 1 calc R U . . .
H33C H 0.348078 1.321346 0.575023 0.056 Uiso 1 1 calc R U . . .
C34 C 0.4983(4) 1.1726(4) 0.8066(3) 0.0248(8) Uani 1 1 d . . . . .
C35 C 0.6136(7) 1.2074(7) 0.8493(5) 0.0615(18) Uani 1 1 d . . . . .
H35A H 0.619259 1.148922 0.925853 0.074 Uiso 1 1 calc R U . . .
H35B H 0.604808 1.298150 0.848722 0.074 Uiso 1 1 calc R U . . .
H35C H 0.691192 1.197706 0.800769 0.074 Uiso 1 1 calc R U . . .
C36 C 0.3816(6) 1.1692(6) 0.8907(5) 0.0590(17) Uani 1 1 d . . . . .
H36A H 0.401976 1.119860 0.966177 0.071 Uiso 1 1 calc R U . . .
H36B H 0.311743 1.126865 0.873365 0.071 Uiso 1 1 calc R U . . .
H36C H 0.355677 1.258776 0.887028 0.071 Uiso 1 1 calc R U . . .
C41 C 0.5022(4) 0.7961(4) 0.7307(3) 0.0200(8) Uani 1 1 d . . . . .
C42 C 0.4904(4) 0.7497(4) 0.8482(3) 0.0235(8) Uani 1 1 d . . . . .
H42 H 0.538376 0.788243 0.886621 0.028 Uiso 1 1 calc R U . . .
C43 C 0.4084(4) 0.6468(4) 0.9090(3) 0.0259(9) Uani 1 1 d . . . . .
H43 H 0.401184 0.615085 0.988416 0.031 Uiso 1 1 calc R U . . .
C44 C 0.3379(4) 0.5912(4) 0.8533(4) 0.0259(9) Uani 1 1 d . . . . .
C45 C 0.3504(4) 0.6355(4) 0.7381(3) 0.0235(8) Uani 1 1 d . . . . .
H45 H 0.303162 0.595868 0.700042 0.028 Uiso 1 1 calc R U . . .
C46 C 0.4321(4) 0.7384(4) 0.6765(3) 0.0201(8) Uani 1 1 d . . . . .
H46 H 0.439277 0.768674 0.597059 0.024 Uiso 1 1 calc R U . . .
C47 C 0.2197(5) 0.4623(6) 1.0238(4) 0.0471(14) Uani 1 1 d . . . . .
H47A H 0.296593 0.438806 1.061723 0.056 Uiso 1 1 calc R U . . .
H47B H 0.160898 0.388708 1.051845 0.056 Uiso 1 1 calc R U . . .
H47C H 0.177903 0.538972 1.038810 0.056 Uiso 1 1 calc R U . . .
B31 B 0.5486(4) 1.0389(4) 0.6990(4) 0.0189(8) Uani 1 1 d . . . . .

loop_
_atom_site_aniso_label
_atom_site_aniso_U_11
_atom_site_aniso_U_22
_atom_site_aniso_U_33
_atom_site_aniso_U_23
_atom_site_aniso_U_13
_atom_site_aniso_U_12
Se11 0.0249(3) 0.0163(2) 0.0303(2) -0.00825(16) 0.00644(17) -0.00458(15)
O31 0.072(2) 0.0190(14) 0.0174(13) -0.0057(12) 0.0011(15) 0.0160(15)
O32 0.074(3) 0.0250(16) 0.0238(15) -0.0146(13) -0.0053(16) 0.0130(16)
O41 0.044(2) 0.0333(17) 0.0314(16) -0.0082(14) 0.0039(15) -0.0147(15)
C1 0.0192(18) 0.0157(17) 0.0227(18) -0.0092(14) 0.0043(15) 0.0005(14)
C2 0.0224(19) 0.0162(17) 0.0187(17) -0.0053(14) -0.0009(15) 0.0001(15)
C3 0.031(2) 0.0181(18) 0.0211(18) -0.0100(15) 0.0026(16) 0.0005(16)
C11 0.025(2) 0.0211(19) 0.033(2) -0.0124(17) 0.0040(17) -0.0028(16)
C12 0.020(2) 0.032(2) 0.044(3) -0.019(2) 0.0079(19) -0.0026(17)
C13 0.025(2) 0.043(3) 0.054(3) -0.021(2) -0.002(2) 0.005(2)
C14 0.036(3) 0.046(3) 0.055(3) -0.023(3) -0.012(2) 0.001(2)
C15 0.034(3) 0.056(3) 0.034(2) -0.016(2) 0.002(2) -0.010(2)
C16 0.027(2) 0.039(3) 0.033(2) -0.016(2) 0.0041(19) -0.0018(19)
C21 0.0215(19) 0.0159(17) 0.0226(18) -0.0077(15) 0.0052(15) -0.0023(15)
C22 0.027(2) 0.0154(17) 0.028(2) -0.0091(16) 0.0066(17) -0.0018(16)
C23 0.0188(18) 0.0178(18) 0.0282(19) -0.0121(16) 0.0069(16) -0.0001(15)
C24 0.022(2) 0.024(2) 0.039(2) -0.0155(18) 0.0015(18) 0.0027(16)
C25 0.025(2) 0.029(2) 0.043(3) -0.012(2) -0.0048(19) 0.0034(18)
C26 0.029(2) 0.020(2) 0.053(3) -0.017(2) 0.003(2) 0.0040(17)
C27 0.032(2) 0.024(2) 0.052(3) -0.025(2) 0.005(2) -0.0020(18)
C28 0.024(2) 0.027(2) 0.032(2) -0.0128(18) 0.0005(17) -0.0011(17)
C31 0.023(2) 0.0212(19) 0.030(2) -0.0150(16) -0.0019(17) 0.0049(16)
C32 0.043(3) 0.031(2) 0.047(3) 0.006(2) -0.019(2) -0.013(2)
C33 0.026(2) 0.071(4) 0.053(3) -0.032(3) -0.010(2) 0.008(2)
C34 0.027(2) 0.0209(19) 0.028(2) -0.0142(17) 0.0041(17) 0.0024(16)
C35 0.088(5) 0.065(4) 0.036(3) -0.013(3) -0.018(3) -0.029(4)
C36 0.058(4) 0.060(4) 0.039(3) -0.004(3) 0.024(3) 0.013(3)
C41 0.0220(19) 0.0161(17) 0.0190(17) -0.0049(14) 0.0039(15) 0.0018(15)
C42 0.024(2) 0.026(2) 0.0204(18) -0.0100(16) 0.0043(16) -0.0021(16)
C43 0.030(2) 0.026(2) 0.0189(18) -0.0065(16) 0.0038(16) -0.0053(17)
C44 0.024(2) 0.0207(19) 0.030(2) -0.0082(16) 0.0066(17) -0.0029(16)
C45 0.024(2) 0.0213(19) 0.027(2) -0.0107(16) -0.0033(16) 0.0011(16)
C46 0.025(2) 0.0183(18) 0.0189(17) -0.0098(15) -0.0028(15) 0.0095(15)
C47 0.050(3) 0.053(3) 0.031(2) -0.005(2) 0.012(2) -0.033(3)
B31 0.019(2) 0.019(2) 0.0199(19) -0.0103(16) 0.0016(16) -0.0029(16)

loop_
_atom_type_symbol
_atom_type_description
_atom_type_scat_dispersion_real
_atom_type_scat_dispersion_imag
_atom_type_scat_source
C C 0.0033 0.0016
;
International Tables for Crystallography
(Vol. C, Tables 4.2.6.8 and 6.1.1.4)
;
H H 0.0000 0.0000
;
International Tables for Crystallography
(Vol. C, Table 6.1.1.4)
;
B B 0.0013 0.0007
;
International Tables for Crystallography
(Vol. C, Tables 4.2.6.8 and 6.1.1.4)
;
O O 0.0106 0.0060
;
International Tables for Crystallography
(Vol. C, Tables 4.2.6.8 and 6.1.1.4)
;
Se Se -0.0929 2.2259
;
International Tables for Crystallography
(Vol. C, Tables 4.2.6.8 and 6.1.1.4)
;

loop_
_geom_angle_atom_site_label_1
_geom_angle_atom_site_label_2
_geom_angle_atom_site_label_3
_geom_angle
_geom_angle_site_symmetry_1
_geom_angle_site_symmetry_3
_geom_angle_publ_flag
C11 Se11 C1 102.34(17) . . ?
B31 O31 C31 109.8(3) . . ?
B31 O32 C34 109.8(3) . . ?
C44 O41 C47 117.4(4) . . ?
C3 C1 C21 120.2(3) . . ?
C3 C1 C2 60.1(2) . . ?
C21 C1 C2 119.4(3) . . ?
C3 C1 Se11 111.1(3) . . ?
C21 C1 Se11 115.9(3) . . ?
C2 C1 Se11 118.2(2) . . ?
C41 C2 C3 117.9(3) . . ?
C41 C2 C1 118.5(3) . . ?
C3 C2 C1 58.2(3) . . ?
C41 C2 B31 115.2(3) . . ?
C3 C2 B31 118.6(3) . . ?
C1 C2 B31 116.6(3) . . ?
C1 C3 C2 61.7(3) . . ?
C1 C3 H3A 117.6 . . ?
C2 C3 H3A 117.6 . . ?
C1 C3 H3B 117.6 . . ?
C2 C3 H3B 117.6 . . ?
H3A C3 H3B 114.7 . . ?
C12 C11 C16 120.0(4) . . ?
C12 C11 Se11 118.2(3) . . ?
C16 C11 Se11 121.7(3) . . ?
C11 C12 C13 120.3(4) . . ?
C11 C12 H12 119.8 . . ?
C13 C12 H12 119.8 . . ?
C12 C13 C14 120.1(5) . . ?
C12 C13 H13 120.0 . . ?
C14 C13 H13 120.0 . . ?
C15 C14 C13 118.9(5) . . ?
C15 C14 H14 120.6 . . ?
C13 C14 H14 120.6 . . ?
C16 C15 C14 121.2(5) . . ?
C16 C15 H15 119.4 . . ?
C14 C15 H15 119.4 . . ?
C15 C16 C11 119.4(4) . . ?
C15 C16 H16 120.3 . . ?
C11 C16 H16 120.3 . . ?
C1 C21 C22 116.3(3) . . ?
C1 C21 H21A 108.2 . . ?
C22 C21 H21A 108.2 . . ?
C1 C21 H21B 108.2 . . ?
C22 C21 H21B 108.2 . . ?
H21A C21 H21B 107.4 . . ?
C23 C22 C21 110.0(3) . . ?
C23 C22 H22A 109.7 . . ?
C21 C22 H22A 109.7 . . ?
C23 C22 H22B 109.7 . . ?
C21 C22 H22B 109.7 . . ?
H22A C22 H22B 108.2 . . ?
C24 C23 C28 118.0(4) . . ?
C24 C23 C22 121.5(4) . . ?
C28 C23 C22 120.4(4) . . ?
C23 C24 C25 120.7(4) . . ?
C23 C24 H24 119.7 . . ?
C25 C24 H24 119.7 . . ?
C26 C25 C24 120.8(4) . . ?
C26 C25 H25 119.6 . . ?
C24 C25 H25 119.6 . . ?
C27 C26 C25 119.2(4) . . ?
C27 C26 H26 120.4 . . ?
C25 C26 H26 120.4 . . ?
C26 C27 C28 120.0(4) . . ?
C26 C27 H27 120.0 . . ?
C28 C27 H27 120.0 . . ?
C27 C28 C23 121.4(4) . . ?
C27 C28 H28 119.3 . . ?
C23 C28 H28 119.3 . . ?
O31 C31 C32 107.8(4) . . ?
O31 C31 C33 106.3(4) . . ?
C32 C31 C33 109.3(4) . . ?
O31 C31 C34 103.5(3) . . ?
C32 C31 C34 114.7(4) . . ?
C33 C31 C34 114.5(4) . . ?
C31 C32 H32A 109.5 . . ?
C31 C32 H32B 109.5 . . ?
H32A C32 H32B 109.5 . . ?
C31 C32 H32C 109.5 . . ?
H32A C32 H32C 109.5 . . ?
H32B C32 H32C 109.5 . . ?
C31 C33 H33A 109.5 . . ?
C31 C33 H33B 109.5 . . ?
H33A C33 H33B 109.5 . . ?
C31 C33 H33C 109.5 . . ?
H33A C33 H33C 109.5 . . ?
H33B C33 H33C 109.5 . . ?
O32 C34 C36 107.1(4) . . ?
O32 C34 C35 105.1(4) . . ?
C36 C34 C35 109.0(5) . . ?
O32 C34 C31 103.1(3) . . ?
C36 C34 C31 116.9(4) . . ?
C35 C34 C31 114.6(4) . . ?
C34 C35 H35A 109.5 . . ?
C34 C35 H35B 109.5 . . ?
H35A C35 H35B 109.5 . . ?
C34 C35 H35C 109.5 . . ?
H35A C35 H35C 109.5 . . ?
H35B C35 H35C 109.5 . . ?
C34 C36 H36A 109.5 . . ?
C34 C36 H36B 109.5 . . ?
H36A C36 H36B 109.5 . . ?
C34 C36 H36C 109.5 . . ?
H36A C36 H36C 109.5 . . ?
H36B C36 H36C 109.5 . . ?
C46 C41 C42 119.0(4) . . ?
C46 C41 C2 121.8(3) . . ?
C42 C41 C2 119.1(4) . . ?
C43 C42 C41 120.2(4) . . ?
C43 C42 H42 119.9 . . ?
C41 C42 H42 119.9 . . ?
C44 C43 C42 120.0(4) . . ?
C44 C43 H43 120.0 . . ?
C42 C43 H43 120.0 . . ?
O41 C44 C45 116.5(4) . . ?
O41 C44 C43 123.6(4) . . ?
C45 C44 C43 119.9(4) . . ?
C44 C45 C46 120.6(4) . . ?
C44 C45 H45 119.7 . . ?
C46 C45 H45 119.7 . . ?
C41 C46 C45 120.3(3) . . ?
C41 C46 H46 119.9 . . ?
C45 C46 H46 119.9 . . ?
O41 C47 H47A 109.5 . . ?
O41 C47 H47B 109.5 . . ?
H47A C47 H47B 109.5 . . ?
O41 C47 H47C 109.5 . . ?
H47A C47 H47C 109.5 . . ?
H47B C47 H47C 109.5 . . ?
O32 B31 O31 112.3(4) . . ?
O32 B31 C2 123.4(4) . . ?
O31 B31 C2 124.2(3) . . ?

loop_
_geom_bond_atom_site_label_1
_geom_bond_atom_site_label_2
_geom_bond_distance
_geom_bond_site_symmetry_2
_geom_bond_publ_flag
Se11 C11 1.922(5) . ?
Se11 C1 1.949(4) . ?
O31 B31 1.358(5) . ?
O31 C31 1.450(5) . ?
O32 B31 1.356(5) . ?
O32 C34 1.456(5) . ?
O41 C44 1.370(5) . ?
O41 C47 1.424(6) . ?
C1 C3 1.497(6) . ?
C1 C21 1.510(5) . ?
C1 C2 1.549(5) . ?
C2 C41 1.509(5) . ?
C2 C3 1.526(5) . ?
C2 B31 1.561(5) . ?
C3 H3A 0.9900 . ?
C3 H3B 0.9900 . ?
C11 C12 1.382(6) . ?
C11 C16 1.399(6) . ?
C12 C13 1.390(7) . ?
C12 H12 0.9500 . ?
C13 C14 1.397(8) . ?
C13 H13 0.9500 . ?
C14 C15 1.396(7) . ?
C14 H14 0.9500 . ?
C15 C16 1.378(7) . ?
C15 H15 0.9500 . ?
C16 H16 0.9500 . ?
C21 C22 1.531(5) . ?
C21 H21A 0.9900 . ?
C21 H21B 0.9900 . ?
C22 C23 1.511(5) . ?
C22 H22A 0.9900 . ?
C22 H22B 0.9900 . ?
C23 C24 1.385(6) . ?
C23 C28 1.393(6) . ?
C24 C25 1.387(6) . ?
C24 H24 0.9500 . ?
C25 C26 1.385(6) . ?
C25 H25 0.9500 . ?
C26 C27 1.376(7) . ?
C26 H26 0.9500 . ?
C27 C28 1.388(6) . ?
C27 H27 0.9500 . ?
C28 H28 0.9500 . ?
C31 C32 1.504(6) . ?
C31 C33 1.511(6) . ?
C31 C34 1.565(6) . ?
C32 H32A 0.9800 . ?
C32 H32B 0.9800 . ?
C32 H32C 0.9800 . ?
C33 H33A 0.9800 . ?
C33 H33B 0.9800 . ?
C33 H33C 0.9800 . ?
C34 C36 1.513(6) . ?
C34 C35 1.518(7) . ?
C35 H35A 0.9800 . ?
C35 H35B 0.9800 . ?
C35 H35C 0.9800 . ?
C36 H36A 0.9800 . ?
C36 H36B 0.9800 . ?
C36 H36C 0.9800 . ?
C41 C46 1.380(5) . ?
C41 C42 1.405(5) . ?
C42 C43 1.399(6) . ?
C42 H42 0.9500 . ?
C43 C44 1.381(6) . ?
C43 H43 0.9500 . ?
C44 C45 1.377(6) . ?
C45 C46 1.398(6) . ?
C45 H45 0.9500 . ?
C46 H46 0.9500 . ?
C47 H47A 0.9800 . ?
C47 H47B 0.9800 . ?
C47 H47C 0.9800 . ?

loop_
_geom_torsion_atom_site_label_1
_geom_torsion_atom_site_label_2
_geom_torsion_atom_site_label_3
_geom_torsion_atom_site_label_4
_geom_torsion
_geom_torsion_site_symmetry_1
_geom_torsion_site_symmetry_2
_geom_torsion_site_symmetry_3
_geom_torsion_site_symmetry_4
_geom_torsion_publ_flag
C3 C1 C2 C41 106.8(4) . . . . ?
C21 C1 C2 C41 -3.1(5) . . . . ?
Se11 C1 C2 C41 -153.8(3) . . . . ?
C21 C1 C2 C3 -110.0(4) . . . . ?
Se11 C1 C2 C3 99.4(3) . . . . ?
C3 C1 C2 B31 -108.6(4) . . . . ?
C21 C1 C2 B31 141.4(4) . . . . ?
Se11 C1 C2 B31 -9.2(4) . . . . ?
C21 C1 C3 C2 108.7(4) . . . . ?
Se11 C1 C3 C2 -111.2(3) . . . . ?
C41 C2 C3 C1 -107.9(4) . . . . ?
B31 C2 C3 C1 105.2(4) . . . . ?
C16 C11 C12 C13 0.7(7) . . . . ?
Se11 C11 C12 C13 176.8(3) . . . . ?
C11 C12 C13 C14 0.7(7) . . . . ?
C12 C13 C14 C15 -0.4(8) . . . . ?
C13 C14 C15 C16 -1.2(8) . . . . ?
C14 C15 C16 C11 2.5(8) . . . . ?
C12 C11 C16 C15 -2.3(7) . . . . ?
Se11 C11 C16 C15 -178.3(4) . . . . ?
C3 C1 C21 C22 79.4(5) . . . . ?
C2 C1 C21 C22 149.8(4) . . . . ?
Se11 C1 C21 C22 -58.9(4) . . . . ?
C1 C21 C22 C23 -178.2(3) . . . . ?
C21 C22 C23 C24 -80.2(5) . . . . ?
C21 C22 C23 C28 95.7(4) . . . . ?
C28 C23 C24 C25 0.3(6) . . . . ?
C22 C23 C24 C25 176.3(4) . . . . ?
C23 C24 C25 C26 -0.9(7) . . . . ?
C24 C25 C26 C27 1.0(7) . . . . ?
C25 C26 C27 C28 -0.5(7) . . . . ?
C26 C27 C28 C23 -0.1(7) . . . . ?
C24 C23 C28 C27 0.3(6) . . . . ?
C22 C23 C28 C27 -175.8(4) . . . . ?
B31 O31 C31 C32 131.7(4) . . . . ?
B31 O31 C31 C33 -111.2(4) . . . . ?
B31 O31 C31 C34 9.8(5) . . . . ?
B31 O32 C34 C36 135.0(4) . . . . ?
B31 O32 C34 C35 -109.2(4) . . . . ?
B31 O32 C34 C31 11.1(5) . . . . ?
O31 C31 C34 O32 -12.3(4) . . . . ?
C32 C31 C34 O32 -129.5(4) . . . . ?
C33 C31 C34 O32 103.0(4) . . . . ?
O31 C31 C34 C36 -129.4(5) . . . . ?
C32 C31 C34 C36 113.4(5) . . . . ?
C33 C31 C34 C36 -14.1(6) . . . . ?
O31 C31 C34 C35 101.3(5) . . . . ?
C32 C31 C34 C35 -15.9(6) . . . . ?
C33 C31 C34 C35 -143.4(5) . . . . ?
C3 C2 C41 C46 -28.6(5) . . . . ?
C1 C2 C41 C46 -95.6(4) . . . . ?
B31 C2 C41 C46 119.4(4) . . . . ?
C3 C2 C41 C42 155.1(4) . . . . ?
C1 C2 C41 C42 88.1(4) . . . . ?
B31 C2 C41 C42 -57.0(5) . . . . ?
C46 C41 C42 C43 -0.2(6) . . . . ?
C2 C41 C42 C43 176.2(4) . . . . ?
C41 C42 C43 C44 -0.5(6) . . . . ?
C47 O41 C44 C45 -167.5(4) . . . . ?
C47 O41 C44 C43 12.8(7) . . . . ?
C42 C43 C44 O41 -179.0(4) . . . . ?
C42 C43 C44 C45 1.3(6) . . . . ?
O41 C44 C45 C46 178.9(4) . . . . ?
C43 C44 C45 C46 -1.3(6) . . . . ?
C42 C41 C46 C45 0.2(6) . . . . ?
C2 C41 C46 C45 -176.1(3) . . . . ?
C44 C45 C46 C41 0.6(6) . . . . ?
C34 O32 B31 O31 -5.7(5) . . . . ?
C34 O32 B31 C2 177.5(4) . . . . ?
C31 O31 B31 O32 -3.2(5) . . . . ?
C31 O31 B31 C2 173.7(4) . . . . ?
C41 C2 B31 O32 46.4(6) . . . . ?
C3 C2 B31 O32 -165.9(4) . . . . ?
C1 C2 B31 O32 -99.3(5) . . . . ?
C41 C2 B31 O31 -130.0(4) . . . . ?
C3 C2 B31 O31 17.7(6) . . . . ?
C1 C2 B31 O31 84.2(5) . . . . ?
